data_7009589
loop_
_publ_author_name
'Christofi, A. Maria'
'Garratt, Peter J.'
'Hogarth, Graeme'
'Steed, Jonathan W.'

_publ_section_title
;
 Synthesis and structures of chromium tricarbonyl complexes of benzylic
 halides and benzylic alcohols&#x200A;&#x2020;
;
_journal_issue 13
_journal_name_full 'Journal of the Chemical Society, Dalton Transactions'
_journal_page_first 2137
_journal_paper_doi 10.1039/b002142n
_journal_year 2000
_chemical_formula_sum 'C11 H8 Br2 Cr O3'
_chemical_formula_weight 399.99
_chemical_name_systematic
; 
 ? 
;
_space_group_IT_number 14
_symmetry_cell_setting monoclinic
_symmetry_space_group_name_Hall '-P 2yn'
_symmetry_space_group_name_H-M 'P 1 21/n 1'
_atom_sites_solution_hydrogens geom
_atom_sites_solution_primary direct
_atom_sites_solution_secondary difmap
_audit_creation_method SHELXL-97
_cell_angle_alpha 90.00
_cell_angle_beta 105.026(2)
_cell_angle_gamma 90.00
_cell_formula_units_Z 4
_cell_length_a 10.0413(3)
_cell_length_b 12.5369(6)
_cell_length_c 10.7044(5)
_cell_measurement_temperature 100(2)
_cell_volume 1301.47(10)
_computing_cell_refinement DENZO-SMN
_computing_data_reduction DENZO-SMN
_computing_molecular_graphics RES2INS
_computing_structure_refinement 'SHELXL-97 (Sheldrick, 1997)'
_computing_structure_solution 'SHELXS-97 (Sheldrick, 1990)'
_diffrn_ambient_temperature 100(2)
_diffrn_measured_fraction_theta_full 0.988
_diffrn_measured_fraction_theta_max 0.988
_diffrn_measurement_device_type KappaCCD
_diffrn_measurement_method '2o phi scans'
_diffrn_radiation_monochromator graphite
_diffrn_radiation_source 'fine-focus sealed tube'
_diffrn_radiation_type MoK\a
_diffrn_radiation_wavelength 0.71070
_diffrn_reflns_av_R_equivalents 0.0577
_diffrn_reflns_av_sigmaI/netI 0.0649
_diffrn_reflns_limit_h_max 12
_diffrn_reflns_limit_h_min -12
_diffrn_reflns_limit_k_max 15
_diffrn_reflns_limit_k_min -15
_diffrn_reflns_limit_l_max 13
_diffrn_reflns_limit_l_min -13
_diffrn_reflns_number 11366
_diffrn_reflns_theta_full 26.00
_diffrn_reflns_theta_max 26.00
_diffrn_reflns_theta_min 3.80
_diffrn_standards_decay_% 0
_diffrn_standards_interval_count n/a
_diffrn_standards_interval_time n/a
_diffrn_standards_number n/a
_exptl_absorpt_coefficient_mu 7.010
_exptl_absorpt_correction_T_max 0.5407
_exptl_absorpt_correction_T_min 0.3345
_exptl_absorpt_correction_type Scalepack
_exptl_crystal_colour yellow
_exptl_crystal_density_diffrn 2.041
_exptl_crystal_density_method 'not measured'
_exptl_crystal_description block
_exptl_crystal_F_000 768
_exptl_crystal_size_max 0.20
_exptl_crystal_size_mid 0.10
_exptl_crystal_size_min 0.10
_refine_diff_density_max 0.895
_refine_diff_density_min -1.138
_refine_diff_density_rms 0.165
_refine_ls_extinction_coef 0.0045(8)
_refine_ls_extinction_expression Fc^*^=kFc[1+0.001xFc^2^\l^3^/sin(2\q)]^-1/4^
_refine_ls_extinction_method SHELXL
_refine_ls_goodness_of_fit_ref 1.077
_refine_ls_hydrogen_treatment mixed
_refine_ls_matrix_type full
_refine_ls_number_parameters 155
_refine_ls_number_reflns 2537
_refine_ls_number_restraints 0
_refine_ls_restrained_S_all 1.077
_refine_ls_R_factor_all 0.0442
_refine_ls_R_factor_gt 0.0387
_refine_ls_shift/su_max 0.001
_refine_ls_shift/su_mean 0.000
_refine_ls_structure_factor_coef Fsqd
_refine_ls_weighting_details 'calc w=1/[\s^2^(Fo^2^)+(0.0468P)^2^+1.2809P] where P=(Fo^2^+2Fc^2^)/3'
_refine_ls_weighting_scheme calc
_refine_ls_wR_factor_gt 0.0976
_refine_ls_wR_factor_ref 0.1009
_reflns_number_gt 2249
_reflns_number_total 2537
_reflns_threshold_expression >2sigma(I)
_cod_data_source_file b002142n.txt
_cod_data_source_block crbr2
_cod_original_sg_symbol_H-M P21/n
_cod_database_code 7009589

loop_
_symmetry_equiv_pos_as_xyz
'x, y, z'
'-x+1/2, y+1/2, -z+1/2'
'-x, -y, -z'
'x-1/2, -y-1/2, z-1/2'

loop_
_atom_site_label
_atom_site_type_symbol
_atom_site_fract_x
_atom_site_fract_y
_atom_site_fract_z
_atom_site_U_iso_or_equiv
_atom_site_adp_type
_atom_site_occupancy
_atom_site_symmetry_multiplicity
_atom_site_calc_flag
_atom_site_refinement_flags
_atom_site_disorder_assembly
_atom_site_disorder_group
Br1 Br 1.35821(4) 0.54265(4) -0.13398(4) 0.02695(17) Uani 1 1 d . . .
Br2 Br 0.93437(4) 0.21776(3) 0.15486(4) 0.02210(16) Uani 1 1 d . . .
Cr1 Cr 0.91929(6) 0.33416(5) -0.29805(5) 0.01271(18) Uani 1 1 d . . .
O1 O 0.7560(3) 0.1312(3) -0.3623(3) 0.0292(7) Uani 1 1 d . . .
O2 O 0.6821(3) 0.4650(2) -0.4502(3) 0.0286(7) Uani 1 1 d . . .
O3 O 1.0141(3) 0.3077(3) -0.5406(3) 0.0341(8) Uani 1 1 d . . .
C1 C 0.8171(4) 0.2100(3) -0.3393(4) 0.0177(8) Uani 1 1 d . . .
C2 C 0.7717(4) 0.4142(3) -0.3911(4) 0.0179(8) Uani 1 1 d . . .
C3 C 0.9767(4) 0.3181(4) -0.4473(4) 0.0235(9) Uani 1 1 d . . .
C4 C 0.9917(4) 0.4727(3) -0.1703(4) 0.0154(7) Uani 1 1 d . . .
H4 H 0.9707 0.5462 -0.1854 0.018 Uiso 1 1 calc R . .
C5 C 0.9073(4) 0.4082(3) -0.1127(3) 0.0168(8) Uani 1 1 d . . .
H5 H 0.8309 0.4391 -0.0890 0.020 Uiso 1 1 calc R . .
C6 C 0.9361(4) 0.2998(3) -0.0909(3) 0.0162(8) Uani 1 1 d . . .
C7 C 1.0517(4) 0.2545(3) -0.1269(3) 0.0148(7) Uani 1 1 d . . .
H7 H 1.0717 0.1807 -0.1128 0.018 Uiso 1 1 calc R . .
C8 C 1.1348(4) 0.3176(3) -0.1823(3) 0.0151(7) Uani 1 1 d . . .
H8 H 1.2117 0.2867 -0.2051 0.018 Uiso 1 1 calc R . .
C9 C 1.1057(4) 0.4290(3) -0.2053(3) 0.0154(7) Uani 1 1 d . . .
C10 C 1.1935(4) 0.4967(3) -0.2672(4) 0.0211(8) Uani 1 1 d . . .
H10A H 1.1406 0.5599 -0.3081 0.025 Uiso 1 1 calc R . .
H10B H 1.2213 0.4555 -0.3351 0.025 Uiso 1 1 calc R . .
C11 C 0.8473(4) 0.2312(3) -0.0322(4) 0.0218(8) Uani 1 1 d . . .
H11A H 0.8367 0.1599 -0.0732 0.026 Uiso 1 1 calc R . .
H11B H 0.7546 0.2636 -0.0462 0.026 Uiso 1 1 calc R . .

loop_
_atom_site_aniso_label
_atom_site_aniso_U_11
_atom_site_aniso_U_22
_atom_site_aniso_U_33
_atom_site_aniso_U_23
_atom_site_aniso_U_13
_atom_site_aniso_U_12
Br1 0.0207(2) 0.0310(3) 0.0284(3) -0.00054(17) 0.00493(18) -0.00932(16)
Br2 0.0266(3) 0.0268(3) 0.0160(2) 0.00342(15) 0.01103(17) -0.00222(15)
Cr1 0.0147(3) 0.0143(3) 0.0092(3) -0.0009(2) 0.0031(2) 0.0004(2)
O1 0.0331(16) 0.0256(16) 0.0261(16) -0.0029(13) 0.0026(13) -0.0077(14)
O2 0.0272(15) 0.0233(16) 0.0288(16) 0.0025(12) -0.0044(13) 0.0044(13)
O3 0.0344(17) 0.059(2) 0.0116(14) 0.0022(14) 0.0107(12) 0.0121(16)
C1 0.0220(18) 0.0168(19) 0.0142(18) 0.0013(14) 0.0045(15) 0.0004(15)
C2 0.0243(19) 0.0161(19) 0.0134(17) -0.0026(14) 0.0053(15) -0.0043(16)
C3 0.0222(19) 0.027(2) 0.0193(19) 0.0036(17) 0.0006(15) 0.0048(17)
C4 0.0194(18) 0.0155(17) 0.0115(17) -0.0029(14) 0.0046(14) -0.0009(15)
C5 0.0183(17) 0.019(2) 0.0127(17) -0.0053(14) 0.0044(14) -0.0023(15)
C6 0.0179(17) 0.0208(19) 0.0101(17) -0.0015(14) 0.0039(14) -0.0019(15)
C7 0.0171(17) 0.0156(18) 0.0098(16) 0.0000(14) -0.0001(14) 0.0020(15)
C8 0.0147(16) 0.0202(18) 0.0099(16) -0.0013(14) 0.0021(13) -0.0001(15)
C9 0.0155(17) 0.0201(19) 0.0098(16) -0.0002(14) 0.0019(13) -0.0053(15)
C10 0.0194(18) 0.029(2) 0.0149(19) 0.0029(16) 0.0050(15) -0.0010(16)
C11 0.024(2) 0.026(2) 0.0144(18) -0.0011(16) 0.0049(15) -0.0048(17)

loop_
_atom_type_symbol
_atom_type_description
_atom_type_scat_dispersion_real
_atom_type_scat_dispersion_imag
_atom_type_scat_source
C C 0.0033 0.0016 'International Tables Vol C Tables 4.2.6.8 and 6.1.1.4'
H H 0.0000 0.0000 'International Tables Vol C Tables 4.2.6.8 and 6.1.1.4'
O O 0.0106 0.0060 'International Tables Vol C Tables 4.2.6.8 and 6.1.1.4'
Cr Cr 0.3209 0.6236 'International Tables Vol C Tables 4.2.6.8 and 6.1.1.4'
Br Br -0.2901 2.4595 'International Tables Vol C Tables 4.2.6.8 and 6.1.1.4'

loop_
_geom_angle_atom_site_label_1
_geom_angle_atom_site_label_2
_geom_angle_atom_site_label_3
_geom_angle
_geom_angle_site_symmetry_1
_geom_angle_site_symmetry_3
_geom_angle_publ_flag
C3 Cr1 C2 88.85(17) . . ?
C3 Cr1 C1 88.88(19) . . ?
C2 Cr1 C1 90.61(17) . . ?
C3 Cr1 C7 114.45(16) . . ?
C2 Cr1 C7 156.70(16) . . ?
C1 Cr1 C7 89.71(16) . . ?
C3 Cr1 C8 89.70(16) . . ?
C2 Cr1 C8 152.16(16) . . ?
C1 Cr1 C8 117.16(16) . . ?
C7 Cr1 C8 36.72(14) . . ?
C3 Cr1 C4 119.60(17) . . ?
C2 Cr1 C4 89.74(15) . . ?
C1 Cr1 C4 151.52(15) . . ?
C7 Cr1 C4 79.13(14) . . ?
C8 Cr1 C4 67.03(14) . . ?
C3 Cr1 C6 152.04(16) . . ?
C2 Cr1 C6 118.99(15) . . ?
C1 Cr1 C6 88.23(15) . . ?
C7 Cr1 C6 37.74(14) . . ?
C8 Cr1 C6 67.15(13) . . ?
C4 Cr1 C6 66.92(14) . . ?
C3 Cr1 C5 156.97(17) . . ?
C2 Cr1 C5 91.84(15) . . ?
C1 Cr1 C5 114.13(16) . . ?
C7 Cr1 C5 66.92(14) . . ?
C8 Cr1 C5 79.07(14) . . ?
C4 Cr1 C5 37.41(13) . . ?
C6 Cr1 C5 36.65(14) . . ?
C3 Cr1 C9 91.67(16) . . ?
C2 Cr1 C9 114.48(16) . . ?
C1 Cr1 C9 154.92(16) . . ?
C7 Cr1 C9 67.30(14) . . ?
C8 Cr1 C9 37.79(14) . . ?
C4 Cr1 C9 36.92(14) . . ?
C6 Cr1 C9 79.65(14) . . ?
C5 Cr1 C9 67.16(14) . . ?
O1 C1 Cr1 178.1(4) . . ?
O2 C2 Cr1 178.4(4) . . ?
O3 C3 Cr1 179.4(4) . . ?
C9 C4 C5 120.8(4) . . ?
C9 C4 Cr1 71.9(2) . . ?
C5 C4 Cr1 71.6(2) . . ?
C6 C5 C4 120.3(3) . . ?
C6 C5 Cr1 71.7(2) . . ?
C4 C5 Cr1 71.0(2) . . ?
C5 C6 C7 119.2(4) . . ?
C5 C6 C11 120.8(4) . . ?
C7 C6 C11 120.0(4) . . ?
C5 C6 Cr1 71.6(2) . . ?
C7 C6 Cr1 70.4(2) . . ?
C11 C6 Cr1 129.3(3) . . ?
C8 C7 C6 120.5(4) . . ?
C8 C7 Cr1 71.8(2) . . ?
C6 C7 Cr1 71.8(2) . . ?
C7 C8 C9 120.6(3) . . ?
C7 C8 Cr1 71.5(2) . . ?
C9 C8 Cr1 71.7(2) . . ?
C4 C9 C8 118.6(3) . . ?
C4 C9 C10 120.7(4) . . ?
C8 C9 C10 120.7(3) . . ?
C4 C9 Cr1 71.2(2) . . ?
C8 C9 Cr1 70.6(2) . . ?
C10 C9 Cr1 129.0(2) . . ?
C9 C10 Br1 109.0(3) . . ?
C6 C11 Br2 108.7(3) . . ?

loop_
_geom_bond_atom_site_label_1
_geom_bond_atom_site_label_2
_geom_bond_distance
_geom_bond_site_symmetry_2
_geom_bond_publ_flag
Br1 C10 1.969(4) . ?
Br2 C11 1.973(4) . ?
Cr1 C3 1.845(4) . ?
Cr1 C2 1.853(4) . ?
Cr1 C1 1.854(4) . ?
Cr1 C7 2.204(4) . ?
Cr1 C8 2.208(4) . ?
Cr1 C4 2.213(4) . ?
Cr1 C6 2.222(4) . ?
Cr1 C5 2.222(4) . ?
Cr1 C9 2.222(4) . ?
O1 C1 1.155(5) . ?
O2 C2 1.149(5) . ?
O3 C3 1.162(5) . ?
C4 C9 1.405(5) . ?
C4 C5 1.422(5) . ?
C5 C6 1.397(6) . ?
C6 C7 1.432(5) . ?
C6 C11 1.490(5) . ?
C7 C8 1.390(5) . ?
C8 C9 1.434(5) . ?
C9 C10 1.497(5) . ?

loop_
_geom_torsion_atom_site_label_1
_geom_torsion_atom_site_label_2
_geom_torsion_atom_site_label_3
_geom_torsion_atom_site_label_4
_geom_torsion
_geom_torsion_site_symmetry_1
_geom_torsion_site_symmetry_2
_geom_torsion_site_symmetry_3
_geom_torsion_site_symmetry_4
_geom_torsion_publ_flag
C3 Cr1 C1 O1 107(12) . . . . ?
C2 Cr1 C1 O1 -164(12) . . . . ?
C7 Cr1 C1 O1 -8(12) . . . . ?
C8 Cr1 C1 O1 18(12) . . . . ?
C4 Cr1 C1 O1 -74(12) . . . . ?
C6 Cr1 C1 O1 -45(12) . . . . ?
C5 Cr1 C1 O1 -72(12) . . . . ?
C9 Cr1 C1 O1 15(12) . . . . ?
C3 Cr1 C2 O2 -40(13) . . . . ?
C1 Cr1 C2 O2 -129(13) . . . . ?
C7 Cr1 C2 O2 140(13) . . . . ?
C8 Cr1 C2 O2 47(13) . . . . ?
C4 Cr1 C2 O2 79(13) . . . . ?
C6 Cr1 C2 O2 143(13) . . . . ?
C5 Cr1 C2 O2 117(13) . . . . ?
C9 Cr1 C2 O2 51(13) . . . . ?
C2 Cr1 C3 O3 168(100) . . . . ?
C1 Cr1 C3 O3 -101(41) . . . . ?
C7 Cr1 C3 O3 -12(41) . . . . ?
C8 Cr1 C3 O3 16(41) . . . . ?
C4 Cr1 C3 O3 79(41) . . . . ?
C6 Cr1 C3 O3 -17(41) . . . . ?
C5 Cr1 C3 O3 76(41) . . . . ?
C9 Cr1 C3 O3 54(41) . . . . ?
C3 Cr1 C4 C9 -45.5(3) . . . . ?
C2 Cr1 C4 C9 -134.1(2) . . . . ?
C1 Cr1 C4 C9 135.1(3) . . . . ?
C7 Cr1 C4 C9 66.5(2) . . . . ?
C8 Cr1 C4 C9 30.1(2) . . . . ?
C6 Cr1 C4 C9 104.0(2) . . . . ?
C5 Cr1 C4 C9 132.6(3) . . . . ?
C3 Cr1 C4 C5 -178.1(2) . . . . ?
C2 Cr1 C4 C5 93.4(2) . . . . ?
C1 Cr1 C4 C5 2.6(4) . . . . ?
C7 Cr1 C4 C5 -66.0(2) . . . . ?
C8 Cr1 C4 C5 -102.4(2) . . . . ?
C6 Cr1 C4 C5 -28.6(2) . . . . ?
C9 Cr1 C4 C5 -132.6(3) . . . . ?
C9 C4 C5 C6 -0.5(5) . . . . ?
Cr1 C4 C5 C6 54.1(3) . . . . ?
C9 C4 C5 Cr1 -54.6(3) . . . . ?
C3 Cr1 C5 C6 -128.3(4) . . . . ?
C2 Cr1 C5 C6 140.3(2) . . . . ?
C1 Cr1 C5 C6 48.8(3) . . . . ?
C7 Cr1 C5 C6 -29.9(2) . . . . ?
C8 Cr1 C5 C6 -66.2(2) . . . . ?
C4 Cr1 C5 C6 -132.6(3) . . . . ?
C9 Cr1 C5 C6 -103.9(2) . . . . ?
C3 Cr1 C5 C4 4.2(5) . . . . ?
C2 Cr1 C5 C4 -87.2(2) . . . . ?
C1 Cr1 C5 C4 -178.7(2) . . . . ?
C7 Cr1 C5 C4 102.7(2) . . . . ?
C8 Cr1 C5 C4 66.3(2) . . . . ?
C6 Cr1 C5 C4 132.6(3) . . . . ?
C9 Cr1 C5 C4 28.7(2) . . . . ?
C4 C5 C6 C7 0.1(5) . . . . ?
Cr1 C5 C6 C7 53.9(3) . . . . ?
C4 C5 C6 C11 -179.2(3) . . . . ?
Cr1 C5 C6 C11 -125.4(3) . . . . ?
C4 C5 C6 Cr1 -53.8(3) . . . . ?
C3 Cr1 C6 C5 139.1(4) . . . . ?
C2 Cr1 C6 C5 -46.9(3) . . . . ?
C1 Cr1 C6 C5 -136.6(2) . . . . ?
C7 Cr1 C6 C5 131.6(3) . . . . ?
C8 Cr1 C6 C5 102.8(2) . . . . ?
C4 Cr1 C6 C5 29.1(2) . . . . ?
C9 Cr1 C6 C5 65.4(2) . . . . ?
C3 Cr1 C6 C7 7.6(5) . . . . ?
C2 Cr1 C6 C7 -178.5(2) . . . . ?
C1 Cr1 C6 C7 91.8(2) . . . . ?
C8 Cr1 C6 C7 -28.8(2) . . . . ?
C4 Cr1 C6 C7 -102.5(2) . . . . ?
C5 Cr1 C6 C7 -131.6(3) . . . . ?
C9 Cr1 C6 C7 -66.1(2) . . . . ?
C3 Cr1 C6 C11 -105.7(5) . . . . ?
C2 Cr1 C6 C11 68.2(4) . . . . ?
C1 Cr1 C6 C11 -21.5(4) . . . . ?
C7 Cr1 C6 C11 -113.3(5) . . . . ?
C8 Cr1 C6 C11 -142.0(4) . . . . ?
C4 Cr1 C6 C11 144.3(4) . . . . ?
C5 Cr1 C6 C11 115.1(4) . . . . ?
C9 Cr1 C6 C11 -179.4(4) . . . . ?
C5 C6 C7 C8 0.4(5) . . . . ?
C11 C6 C7 C8 179.7(3) . . . . ?
Cr1 C6 C7 C8 54.8(3) . . . . ?
C5 C6 C7 Cr1 -54.4(3) . . . . ?
C11 C6 C7 Cr1 124.8(3) . . . . ?
C3 Cr1 C7 C8 51.7(3) . . . . ?
C2 Cr1 C7 C8 -128.8(4) . . . . ?
C1 Cr1 C7 C8 140.4(2) . . . . ?
C4 Cr1 C7 C8 -66.0(2) . . . . ?
C6 Cr1 C7 C8 -132.1(3) . . . . ?
C5 Cr1 C7 C8 -103.1(2) . . . . ?
C9 Cr1 C7 C8 -29.3(2) . . . . ?
C3 Cr1 C7 C6 -176.1(2) . . . . ?
C2 Cr1 C7 C6 3.4(5) . . . . ?
C1 Cr1 C7 C6 -87.5(2) . . . . ?
C8 Cr1 C7 C6 132.1(3) . . . . ?
C4 Cr1 C7 C6 66.2(2) . . . . ?
C5 Cr1 C7 C6 29.0(2) . . . . ?
C9 Cr1 C7 C6 102.8(2) . . . . ?
C6 C7 C8 C9 -0.5(5) . . . . ?
Cr1 C7 C8 C9 54.3(3) . . . . ?
C6 C7 C8 Cr1 -54.9(3) . . . . ?
C3 Cr1 C8 C7 -134.4(3) . . . . ?
C2 Cr1 C8 C7 138.7(3) . . . . ?
C1 Cr1 C8 C7 -45.8(3) . . . . ?
C4 Cr1 C8 C7 103.0(2) . . . . ?
C6 Cr1 C8 C7 29.5(2) . . . . ?
C5 Cr1 C8 C7 65.9(2) . . . . ?
C9 Cr1 C8 C7 132.5(3) . . . . ?
C3 Cr1 C8 C9 93.1(2) . . . . ?
C2 Cr1 C8 C9 6.2(4) . . . . ?
C1 Cr1 C8 C9 -178.3(2) . . . . ?
C7 Cr1 C8 C9 -132.5(3) . . . . ?
C4 Cr1 C8 C9 -29.5(2) . . . . ?
C6 Cr1 C8 C9 -103.0(2) . . . . ?
C5 Cr1 C8 C9 -66.7(2) . . . . ?
C5 C4 C9 C8 0.3(5) . . . . ?
Cr1 C4 C9 C8 -54.1(3) . . . . ?
C5 C4 C9 C10 179.3(3) . . . . ?
Cr1 C4 C9 C10 124.9(3) . . . . ?
C5 C4 C9 Cr1 54.5(3) . . . . ?
C7 C8 C9 C4 0.2(5) . . . . ?
Cr1 C8 C9 C4 54.4(3) . . . . ?
C7 C8 C9 C10 -178.8(3) . . . . ?
Cr1 C8 C9 C10 -124.6(3) . . . . ?
C7 C8 C9 Cr1 -54.3(3) . . . . ?
C3 Cr1 C9 C4 141.6(2) . . . . ?
C2 Cr1 C9 C4 52.1(3) . . . . ?
C1 Cr1 C9 C4 -127.5(4) . . . . ?
C7 Cr1 C9 C4 -102.5(2) . . . . ?
C8 Cr1 C9 C4 -131.0(3) . . . . ?
C6 Cr1 C9 C4 -65.1(2) . . . . ?
C5 Cr1 C9 C4 -29.0(2) . . . . ?
C3 Cr1 C9 C8 -87.4(2) . . . . ?
C2 Cr1 C9 C8 -176.8(2) . . . . ?
C1 Cr1 C9 C8 3.6(5) . . . . ?
C7 Cr1 C9 C8 28.5(2) . . . . ?
C4 Cr1 C9 C8 131.0(3) . . . . ?
C6 Cr1 C9 C8 65.9(2) . . . . ?
C5 Cr1 C9 C8 102.0(2) . . . . ?
C3 Cr1 C9 C10 26.9(4) . . . . ?
C2 Cr1 C9 C10 -62.6(4) . . . . ?
C1 Cr1 C9 C10 117.8(4) . . . . ?
C7 Cr1 C9 C10 142.8(4) . . . . ?
C8 Cr1 C9 C10 114.3(4) . . . . ?
C4 Cr1 C9 C10 -114.7(4) . . . . ?
C6 Cr1 C9 C10 -179.8(4) . . . . ?
C5 Cr1 C9 C10 -143.7(4) . . . . ?
C4 C9 C10 Br1 98.2(3) . . . . ?
C8 C9 C10 Br1 -82.8(4) . . . . ?
Cr1 C9 C10 Br1 -171.8(2) . . . . ?
C5 C6 C11 Br2 -97.6(4) . . . . ?
C7 C6 C11 Br2 83.1(4) . . . . ?
Cr1 C6 C11 Br2 171.6(2) . . . . ?
